data_4030142
loop_
_publ_author_name
'Yang, Bo'
'Zheng, Li-Mei'
'Gao, Zhong-Zheng'
'Xiao, Xin'
'Zhu, Qian-Jiang'
'Xue, Sai-Feng'
'Tao, Zhu'
'Liu, Jing-Xin'
'Wei, Gang'

_publ_section_title
;
 Extended and contorted conformations of alkanediammonium ions in
 symmetrical \a,\a',\d,\d'-tetramethylcucurbit[6]uril cavity.
;
_journal_issue 22
_journal_name_full 'The Journal of organic chemistry'
_journal_page_first 11194
_journal_page_last 11198
_journal_paper_doi 10.1021/jo502255x
_journal_volume 79
_journal_year 2014
_chemical_formula_sum 'C42 H78 N28 O30'
_chemical_formula_weight 1455.32
_chemical_name_systematic
; 
 ? 
;
_space_group_IT_number 61
_symmetry_cell_setting orthorhombic
_symmetry_space_group_name_Hall '-P 2ac 2ab'
_symmetry_space_group_name_H-M 'P b c a'
_atom_sites_solution_hydrogens geom
_atom_sites_solution_primary direct
_atom_sites_solution_secondary difmap
_audit_creation_method SHELXL-97
_cell_angle_alpha 90.00
_cell_angle_beta 90.00
_cell_angle_gamma 90.00
_cell_formula_units_Z 4
_cell_length_a 22.652(6)
_cell_length_b 11.965(3)
_cell_length_c 23.937(7)
_cell_measurement_reflns_used 5781
_cell_measurement_temperature 293(2)
_cell_measurement_theta_max 21.19
_cell_measurement_theta_min 2.48
_cell_volume 6488(3)
_computing_cell_refinement 'Bruker SMART'
_computing_data_collection 'Bruker SMART'
_computing_data_reduction 'Bruker SAINT'
_computing_molecular_graphics 'Bruker SHELXTL'
_computing_publication_material 'Bruker SHELXTL'
_computing_structure_refinement 'SHELXL-97 (Sheldrick, 1997)'
_computing_structure_solution 'SHELXS-97 (Sheldrick, 1990)'
_diffrn_ambient_temperature 293(2)
_diffrn_measured_fraction_theta_full 0.966
_diffrn_measured_fraction_theta_max 0.966
_diffrn_measurement_device_type 'Bruker Smart Apex CCD area detector'
_diffrn_measurement_method 'phi and omega scans'
_diffrn_radiation_monochromator graphite
_diffrn_radiation_source 'fine-focus sealed tube'
_diffrn_radiation_type MoK\a
_diffrn_radiation_wavelength 0.71073
_diffrn_reflns_av_R_equivalents 0.0498
_diffrn_reflns_av_sigmaI/netI 0.0337
_diffrn_reflns_limit_h_max 26
_diffrn_reflns_limit_h_min -27
_diffrn_reflns_limit_k_max 14
_diffrn_reflns_limit_k_min -14
_diffrn_reflns_limit_l_max 29
_diffrn_reflns_limit_l_min -28
_diffrn_reflns_number 42946
_diffrn_reflns_theta_full 26.00
_diffrn_reflns_theta_max 26.00
_diffrn_reflns_theta_min 1.70
_diffrn_standards_decay_% none
_exptl_absorpt_coefficient_mu 0.127
_exptl_absorpt_correction_T_max 0.9739
_exptl_absorpt_correction_T_min 0.9690
_exptl_absorpt_correction_type multi-scan
_exptl_absorpt_process_details 'SADABS; Bruker, 2000'
_exptl_crystal_colour colorless
_exptl_crystal_density_diffrn 1.490
_exptl_crystal_density_meas ?
_exptl_crystal_density_method 'not measured'
_exptl_crystal_description block
_exptl_crystal_F_000 3064
_exptl_crystal_size_max 0.25
_exptl_crystal_size_mid 0.23
_exptl_crystal_size_min 0.21
_platon_squeeze_details '                                                         '
_refine_diff_density_max 0.578
_refine_diff_density_min -0.302
_refine_diff_density_rms 0.054
_refine_ls_extinction_coef 0.0006(2)
_refine_ls_extinction_expression Fc^*^=kFc[1+0.001xFc^2^\l^3^/sin(2\q)]^-1/4^
_refine_ls_extinction_method SHELXL
_refine_ls_goodness_of_fit_ref 1.018
_refine_ls_hydrogen_treatment mixed
_refine_ls_matrix_type full
_refine_ls_number_parameters 416
_refine_ls_number_reflns 6164
_refine_ls_number_restraints 0
_refine_ls_restrained_S_all 1.018
_refine_ls_R_factor_all 0.0831
_refine_ls_R_factor_gt 0.0582
_refine_ls_shift/su_max 0.000
_refine_ls_shift/su_mean 0.000
_refine_ls_structure_factor_coef Fsqd
_refine_ls_weighting_details 'calc w=1/[\s^2^(Fo^2^)+(0.1319P)^2^+0.0000P] where P=(Fo^2^+2Fc^2^)/3'
_refine_ls_weighting_scheme calc
_refine_ls_wR_factor_gt 0.1795
_refine_ls_wR_factor_ref 0.1968
_reflns_number_gt 4232
_reflns_number_total 6164
_reflns_threshold_expression >2sigma(I)
_cod_data_source_file jo502255x_si_002.cif
_cod_data_source_block TMeQ[6]+C2
_cod_depositor_comments
;
The following automatic conversions were performed:

'_symmetry_cell_setting' value 'Orthorhombic' changed to
'orthorhombic' according to
/home/saulius/struct/COD-crude-data--automatic-downloads/rss-feeds/ACS/lib/dictionaries/cif_core.dic
dictionary named 'cif_core.dic' version 2.4.2 from
2011-04-26.

'_exptl_absorpt_correction_type' value 'multi scan'
changed to 'multi-scan' according to
/home/saulius/struct/COD-crude-data--automatic-downloads/rss-feeds/ACS/lib/dictionaries/cif_core.dic
dictionary named 'cif_core.dic' version 2.4.2 from 2011-04-26.

Automatic conversion script
Id: cif_fix_values 2827 2014-09-09 07:05:25Z andrius 

The following automatic conversions were performed:

'_exptl_crystal_density_meas' value 'not measured' was changed to '?'
- the value is perceived as not measured.

Automatic conversion script
Id: cif_fix_values 3008 2015-01-20 13:52:24Z robertas 

 Adding full bibliography for 4030138--4030142.cif.
;
_cod_original_sg_symbol_H-M Pbca
_cod_database_code 4030142

loop_
_symmetry_equiv_pos_as_xyz
'x, y, z'
'-x+1/2, -y, z+1/2'
'x+1/2, -y+1/2, -z'
'-x, y+1/2, -z+1/2'
'-x, -y, -z'
'x-1/2, y, -z-1/2'
'-x-1/2, y-1/2, z'
'x, -y-1/2, z-1/2'

loop_
_atom_site_label
_atom_site_type_symbol
_atom_site_fract_x
_atom_site_fract_y
_atom_site_fract_z
_atom_site_U_iso_or_equiv
_atom_site_adp_type
_atom_site_occupancy
_atom_site_symmetry_multiplicity
_atom_site_calc_flag
_atom_site_refinement_flags
C1 C 0.58198(11) -0.1977(2) -0.12710(10) 0.0425(6) Uani 1 1 d .
C2 C 0.68801(11) -0.19221(19) -0.10164(9) 0.0403(6) Uani 1 1 d .
H2A H 0.7206 -0.1818 -0.1274 0.048 Uiso 1 1 calc R
H2B H 0.6818 -0.2720 -0.0975 0.048 Uiso 1 1 calc R
C3 C 0.68490(10) -0.19417(19) 0.00067(9) 0.0363(5) Uani 1 1 d .
C4 C 0.68666(11) -0.16047(18) 0.10165(9) 0.0386(6) Uani 1 1 d .
H4A H 0.7207 -0.1482 0.1255 0.046 Uiso 1 1 calc R
H4B H 0.6774 -0.2396 0.1028 0.046 Uiso 1 1 calc R
C5 C 0.58440(11) -0.1508(2) 0.13763(10) 0.0396(6) Uani 1 1 d .
C6 C 0.49881(10) -0.1128(2) 0.19901(11) 0.0437(6) Uani 1 1 d .
H6A H 0.5005 -0.0922 0.2382 0.052 Uiso 1 1 calc R
H6B H 0.4948 -0.1934 0.1970 0.052 Uiso 1 1 calc R
C7 C 0.57546(11) -0.0464(2) -0.19004(10) 0.0406(6) Uani 1 1 d .
H7 H 0.5769 -0.0552 -0.2307 0.049 Uiso 1 1 calc R
C8 C 0.63785(11) -0.04980(19) -0.16400(10) 0.0401(6) Uani 1 1 d .
H8 H 0.6684 -0.0601 -0.1925 0.048 Uiso 1 1 calc R
C9 C 0.73797(10) -0.04269(18) -0.03859(10) 0.0370(5) Uani 1 1 d .
C10 C 0.79821(11) -0.0464(2) -0.06644(11) 0.0466(6) Uani 1 1 d .
H10A H 0.8187 0.0225 -0.0596 0.070 Uiso 1 1 calc R
H10B H 0.7934 -0.0567 -0.1060 0.070 Uiso 1 1 calc R
H10C H 0.8207 -0.1074 -0.0514 0.070 Uiso 1 1 calc R
C11 C 0.73868(10) -0.03355(18) 0.02806(10) 0.0368(5) Uani 1 1 d .
C12 C 0.79911(10) -0.0388(2) 0.05535(11) 0.0443(6) Uani 1 1 d .
H12A H 0.8168 -0.1101 0.0478 0.066 Uiso 1 1 calc R
H12B H 0.7950 -0.0291 0.0950 0.066 Uiso 1 1 calc R
H12C H 0.8237 0.0194 0.0405 0.066 Uiso 1 1 calc R
C13 C 0.64483(10) 0.00523(19) 0.15582(10) 0.0392(6) Uani 1 1 d .
H13 H 0.6770 -0.0009 0.1830 0.047 Uiso 1 1 calc R
C14 C 0.58460(10) 0.0214(2) 0.18457(10) 0.0398(6) Uani 1 1 d .
H14 H 0.5891 0.0327 0.2249 0.048 Uiso 1 1 calc R
C15 C 0.59389(11) 0.1231(2) -0.14499(10) 0.0412(6) Uani 1 1 d .
C16 C 0.69602(11) 0.0983(2) -0.11109(10) 0.0443(6) Uani 1 1 d .
H16A H 0.6948 0.1793 -0.1102 0.053 Uiso 1 1 calc R
H16B H 0.7295 0.0764 -0.1339 0.053 Uiso 1 1 calc R
C17 C 0.69106(10) 0.12359(19) -0.01007(10) 0.0387(6) Uani 1 1 d .
C18 C 0.70331(11) 0.13019(19) 0.09111(10) 0.0413(6) Uani 1 1 d .
H18A H 0.7371 0.1119 0.1142 0.050 Uiso 1 1 calc R
H18B H 0.7041 0.2101 0.0844 0.050 Uiso 1 1 calc R
C19 C 0.60179(11) 0.1715(2) 0.12362(10) 0.0405(6) Uani 1 1 d .
C20 C 0.51121(11) 0.1824(2) 0.18073(11) 0.0450(6) Uani 1 1 d .
H20A H 0.5134 0.1800 0.2212 0.054 Uiso 1 1 calc R
H20B H 0.5146 0.2600 0.1694 0.054 Uiso 1 1 calc R
C21 C 0.52855(14) -0.4752(3) -0.01164(13) 0.0607(8) Uani 1 1 d .
H21A H 0.5593 -0.5315 -0.0112 0.073 Uiso 1 1 calc R
H21B H 0.5224 -0.4523 -0.0501 0.073 Uiso 1 1 calc R
N1 N 0.54571(9) -0.14033(16) -0.16337(9) 0.0441(5) Uani 1 1 d .
N2 N 0.63554(9) -0.14344(16) -0.12580(8) 0.0406(5) Uani 1 1 d .
N3 N 0.70470(9) -0.14649(15) -0.04781(8) 0.0383(5) Uani 1 1 d .
N4 N 0.70237(8) -0.13077(15) 0.04493(8) 0.0377(5) Uani 1 1 d .
N5 N 0.63681(8) -0.09820(16) 0.12420(8) 0.0388(5) Uani 1 1 d .
N6 N 0.55366(9) -0.08074(17) 0.17253(8) 0.0436(5) Uani 1 1 d .
N7 N 0.55311(9) 0.06193(17) -0.17420(8) 0.0423(5) Uani 1 1 d .
N8 N 0.64265(9) 0.05786(16) -0.13722(9) 0.0428(5) Uani 1 1 d .
N9 N 0.70512(9) 0.05729(15) -0.05456(8) 0.0406(5) Uani 1 1 d .
N10 N 0.70922(8) 0.07251(15) 0.03774(8) 0.0385(5) Uani 1 1 d .
N11 N 0.65059(9) 0.10334(16) 0.12136(9) 0.0417(5) Uani 1 1 d .
N12 N 0.56086(9) 0.12009(16) 0.15761(8) 0.0405(5) Uani 1 1 d .
N13 N 0.54719(10) -0.3788(2) 0.02150(11) 0.0607(7) Uani 1 1 d .
H13B H 0.5802 -0.3505 0.0071 0.091 Uiso 1 1 calc R
H13C H 0.5537 -0.4002 0.0566 0.091 Uiso 1 1 calc R
H13D H 0.5190 -0.3271 0.0210 0.091 Uiso 1 1 calc R
O1 O 0.56922(8) -0.28222(15) -0.10194(8) 0.0562(5) Uani 1 1 d .
O2 O 0.65808(8) -0.28317(13) 0.00370(7) 0.0445(4) Uani 1 1 d .
O3 O 0.56869(8) -0.24263(14) 0.12196(8) 0.0521(5) Uani 1 1 d .
O4 O 0.58792(8) 0.21977(15) -0.12912(8) 0.0557(5) Uani 1 1 d .
O5 O 0.66723(8) 0.21482(13) -0.01301(8) 0.0522(5) Uani 1 1 d .
O6 O 0.59623(8) 0.26119(14) 0.10024(8) 0.0518(5) Uani 1 1 d .
O1W O 0.45760(12) -0.2260(3) 0.01265(12) 0.1036(9) Uani 1 1 d .
O2W O 0.56804(10) 0.49320(18) 0.12396(10) 0.0782(7) Uani 1 1 d .
O3W O 0.46373(14) 0.5789(3) 0.17430(12) 0.1128(10) Uani 1 1 d .
O4W O 0.6679(2) -0.2331(3) 0.24662(14) 0.1467(14) Uani 1 1 d .
O5W O 0.66502(17) 0.5773(4) 0.18151(13) 0.1541(16) Uani 1 1 d .
O6W O 0.6368(3) -0.0605(4) 0.31333(16) 0.209(2) Uani 1 1 d .

loop_
_atom_site_aniso_label
_atom_site_aniso_U_11
_atom_site_aniso_U_22
_atom_site_aniso_U_33
_atom_site_aniso_U_23
_atom_site_aniso_U_13
_atom_site_aniso_U_12
C1 0.0487(15) 0.0348(13) 0.0440(14) -0.0035(11) 0.0032(11) 0.0003(11)
C2 0.0424(14) 0.0340(12) 0.0445(14) -0.0012(10) 0.0027(11) 0.0062(10)
C3 0.0334(12) 0.0305(12) 0.0449(14) 0.0014(10) -0.0016(10) 0.0012(10)
C4 0.0422(13) 0.0316(12) 0.0419(13) 0.0042(10) -0.0002(10) 0.0038(10)
C5 0.0393(14) 0.0360(13) 0.0434(14) 0.0053(10) -0.0015(11) -0.0008(10)
C6 0.0410(14) 0.0472(14) 0.0430(14) 0.0124(11) 0.0023(11) -0.0008(11)
C7 0.0409(14) 0.0442(14) 0.0368(13) 0.0009(10) 0.0034(10) -0.0002(11)
C8 0.0402(14) 0.0396(13) 0.0403(13) 0.0036(10) 0.0037(10) 0.0009(10)
C9 0.0337(13) 0.0334(12) 0.0438(13) 0.0052(10) 0.0013(10) 0.0001(10)
C10 0.0394(14) 0.0444(14) 0.0560(16) 0.0071(11) 0.0081(11) -0.0004(11)
C11 0.0339(13) 0.0318(12) 0.0446(14) 0.0024(10) 0.0009(10) -0.0020(9)
C12 0.0376(14) 0.0384(13) 0.0569(16) 0.0029(11) -0.0044(11) -0.0016(10)
C13 0.0378(13) 0.0361(13) 0.0438(14) -0.0001(10) -0.0068(10) -0.0011(10)
C14 0.0404(14) 0.0430(14) 0.0361(13) -0.0023(10) -0.0003(10) 0.0009(11)
C15 0.0425(14) 0.0384(14) 0.0427(13) 0.0100(11) 0.0017(11) 0.0013(11)
C16 0.0425(14) 0.0385(13) 0.0520(15) 0.0129(11) -0.0018(11) -0.0053(11)
C17 0.0317(13) 0.0325(13) 0.0518(15) 0.0046(10) -0.0003(10) -0.0023(10)
C18 0.0377(13) 0.0320(12) 0.0543(15) -0.0035(10) 0.0001(11) -0.0063(10)
C19 0.0405(14) 0.0321(13) 0.0489(14) -0.0087(11) -0.0011(11) -0.0020(10)
C20 0.0420(14) 0.0382(13) 0.0549(15) -0.0128(11) 0.0029(11) -0.0008(11)
C21 0.0480(17) 0.0577(18) 0.076(2) -0.0052(15) 0.0093(14) -0.0189(13)
N1 0.0406(12) 0.0392(12) 0.0524(13) 0.0032(9) -0.0007(9) -0.0044(9)
N2 0.0413(12) 0.0367(11) 0.0437(12) 0.0040(9) 0.0006(9) -0.0016(9)
N3 0.0397(11) 0.0346(10) 0.0408(11) -0.0005(8) 0.0019(9) -0.0051(8)
N4 0.0386(11) 0.0336(10) 0.0408(11) 0.0027(8) 0.0014(9) -0.0053(8)
N5 0.0381(11) 0.0327(11) 0.0456(11) -0.0025(8) 0.0033(8) -0.0018(8)
N6 0.0410(12) 0.0391(12) 0.0506(12) 0.0012(9) 0.0032(9) -0.0039(9)
N7 0.0412(12) 0.0404(11) 0.0454(12) 0.0048(9) 0.0007(9) 0.0032(9)
N8 0.0429(12) 0.0324(11) 0.0531(13) 0.0037(9) -0.0055(9) -0.0017(9)
N9 0.0425(12) 0.0335(10) 0.0459(12) 0.0058(9) 0.0005(9) 0.0018(8)
N10 0.0372(11) 0.0319(10) 0.0466(12) -0.0004(8) -0.0017(8) 0.0012(8)
N11 0.0391(11) 0.0324(11) 0.0535(12) -0.0001(9) 0.0049(9) -0.0005(9)
N12 0.0408(11) 0.0344(11) 0.0463(12) -0.0039(9) 0.0028(9) 0.0021(9)
N13 0.0446(13) 0.0543(14) 0.0832(17) -0.0015(12) 0.0027(12) -0.0141(11)
O1 0.0573(12) 0.0413(10) 0.0699(13) 0.0122(9) -0.0005(9) -0.0081(9)
O2 0.0467(10) 0.0338(9) 0.0529(11) 0.0029(7) 0.0001(8) -0.0084(8)
O3 0.0528(11) 0.0359(10) 0.0675(13) -0.0050(8) 0.0052(9) -0.0097(8)
O4 0.0580(12) 0.0378(10) 0.0714(13) 0.0022(9) -0.0080(9) 0.0051(8)
O5 0.0586(12) 0.0309(9) 0.0672(12) 0.0039(8) -0.0052(9) 0.0093(8)
O6 0.0541(11) 0.0325(10) 0.0688(12) 0.0031(8) 0.0072(9) 0.0039(8)
O1W 0.0709(17) 0.126(2) 0.114(2) -0.0151(18) -0.0081(15) 0.0312(16)
O2W 0.0809(15) 0.0643(14) 0.0893(16) -0.0005(12) 0.0041(12) 0.0105(12)
O3W 0.120(2) 0.114(2) 0.104(2) 0.0308(18) 0.0294(17) 0.0346(19)
O4W 0.175(4) 0.138(3) 0.127(3) 0.006(2) 0.003(2) -0.018(2)
O5W 0.134(3) 0.236(4) 0.092(2) -0.048(3) 0.0075(19) -0.037(3)
O6W 0.313(7) 0.214(5) 0.102(3) -0.031(3) -0.055(3) 0.070(4)

loop_
_atom_type_symbol
_atom_type_description
_atom_type_scat_dispersion_real
_atom_type_scat_dispersion_imag
_atom_type_scat_source
C C 0.0033 0.0016 'International Tables Vol C Tables 4.2.6.8 and 6.1.1.4'
H H 0.0000 0.0000 'International Tables Vol C Tables 4.2.6.8 and 6.1.1.4'
N N 0.0061 0.0033 'International Tables Vol C Tables 4.2.6.8 and 6.1.1.4'
O O 0.0106 0.0060 'International Tables Vol C Tables 4.2.6.8 and 6.1.1.4'

loop_
_geom_angle_atom_site_label_1
_geom_angle_atom_site_label_2
_geom_angle_atom_site_label_3
_geom_angle
_geom_angle_site_symmetry_1
_geom_angle_site_symmetry_3
O1 C1 N2 126.3(2) . .
O1 C1 N1 125.9(2) . .
N2 C1 N1 107.8(2) . .
N2 C2 N3 114.69(18) . .
O2 C3 N4 125.5(2) . .
O2 C3 N3 125.0(2) . .
N4 C3 N3 109.41(19) . .
N4 C4 N5 114.36(18) . .
O3 C5 N6 126.3(2) . .
O3 C5 N5 126.3(2) . .
N6 C5 N5 107.41(19) . .
N6 C6 N7 113.93(19) . 5_655
N7 C7 N1 114.54(19) . .
N7 C7 C8 103.79(19) . .
N1 C7 C8 103.09(19) . .
N8 C8 N2 114.40(19) . .
N8 C8 C7 103.00(18) . .
N2 C8 C7 104.00(18) . .
N9 C9 N3 113.07(18) . .
N9 C9 C10 111.53(18) . .
N3 C9 C10 111.71(19) . .
N9 C9 C11 102.15(17) . .
N3 C9 C11 102.28(16) . .
C10 C9 C11 115.51(19) . .
N10 C11 N4 112.81(18) . .
N10 C11 C12 112.45(19) . .
N4 C11 C12 110.55(19) . .
N10 C11 C9 102.37(17) . .
N4 C11 C9 102.28(17) . .
C12 C11 C9 115.82(19) . .
N11 C13 N5 113.86(19) . .
N11 C13 C14 103.50(18) . .
N5 C13 C14 103.18(18) . .
N6 C14 N12 114.98(19) . .
N6 C14 C13 103.59(18) . .
N12 C14 C13 103.44(18) . .
O4 C15 N8 125.9(2) . .
O4 C15 N7 126.0(2) . .
N8 C15 N7 108.0(2) . .
N8 C16 N9 114.13(19) . .
O5 C17 N10 125.7(2) . .
O5 C17 N9 125.3(2) . .
N10 C17 N9 108.9(2) . .
N11 C18 N10 114.40(19) . .
O6 C19 N11 126.0(2) . .
O6 C19 N12 126.5(2) . .
N11 C19 N12 107.4(2) . .
N1 C20 N12 113.6(2) 5_655 .
N13 C21 C21 110.7(3) . 5_645
C1 N1 C20 122.6(2) . 5_655
C1 N1 C7 112.6(2) . .
C20 N1 C7 123.7(2) 5_655 .
C1 N2 C2 122.95(19) . .
C1 N2 C8 112.49(19) . .
C2 N2 C8 122.4(2) . .
C3 N3 C2 120.72(19) . .
C3 N3 C9 113.14(18) . .
C2 N3 C9 125.88(18) . .
C3 N4 C4 121.43(19) . .
C3 N4 C11 112.76(18) . .
C4 N4 C11 125.80(19) . .
C5 N5 C4 121.29(19) . .
C5 N5 C13 111.83(19) . .
C4 N5 C13 121.91(19) . .
C5 N6 C14 113.19(19) . .
C5 N6 C6 122.7(2) . .
C14 N6 C6 123.8(2) . .
C15 N7 C7 112.2(2) . .
C15 N7 C6 122.1(2) . 5_655
C7 N7 C6 123.6(2) . 5_655
C15 N8 C8 112.9(2) . .
C15 N8 C16 123.0(2) . .
C8 N8 C16 123.7(2) . .
C17 N9 C16 119.8(2) . .
C17 N9 C9 113.00(19) . .
C16 N9 C9 126.3(2) . .
C17 N10 C11 113.39(19) . .
C17 N10 C18 119.76(19) . .
C11 N10 C18 126.55(19) . .
C19 N11 C18 123.9(2) . .
C19 N11 C13 112.81(19) . .
C18 N11 C13 123.20(19) . .
C19 N12 C14 112.12(19) . .
C19 N12 C20 121.0(2) . .
C14 N12 C20 122.3(2) . .

loop_
_geom_bond_atom_site_label_1
_geom_bond_atom_site_label_2
_geom_bond_distance
_geom_bond_site_symmetry_2
C1 O1 1.212(3) .
C1 N2 1.376(3) .
C1 N1 1.378(3) .
C2 N2 1.445(3) .
C2 N3 1.450(3) .
C3 O2 1.228(3) .
C3 N4 1.362(3) .
C3 N3 1.369(3) .
C4 N4 1.448(3) .
C4 N5 1.457(3) .
C5 O3 1.214(3) .
C5 N6 1.373(3) .
C5 N5 1.382(3) .
C6 N6 1.446(3) .
C6 N7 1.451(3) 5_655
C7 N7 1.443(3) .
C7 N1 1.457(3) .
C7 C8 1.545(3) .
C8 N8 1.443(3) .
C8 N2 1.447(3) .
C9 N9 1.460(3) .
C9 N3 1.469(3) .
C9 C10 1.519(3) .
C9 C11 1.599(3) .
C11 N10 1.452(3) .
C11 N4 1.481(3) .
C11 C12 1.518(3) .
C13 N11 1.441(3) .
C13 N5 1.462(3) .
C13 C14 1.540(3) .
C14 N6 1.438(3) .
C14 N12 1.449(3) .
C15 O4 1.225(3) .
C15 N8 1.365(3) .
C15 N7 1.371(3) .
C16 N8 1.444(3) .
C16 N9 1.454(3) .
C17 O5 1.220(3) .
C17 N10 1.361(3) .
C17 N9 1.366(3) .
C18 N11 1.433(3) .
C18 N10 1.458(3) .
C19 O6 1.217(3) .
C19 N11 1.375(3) .
C19 N12 1.378(3) .
C20 N1 1.445(3) 5_655
C20 N12 1.459(3) .
C21 N13 1.461(4) .
C21 C21 1.529(6) 5_645
N1 C20 1.445(3) 5_655
N7 C6 1.451(3) 5_655

loop_
_platon_squeeze_void_nr
_platon_squeeze_void_average_x
_platon_squeeze_void_average_y
_platon_squeeze_void_average_z
_platon_squeeze_void_volume
_platon_squeeze_void_count_electrons
_platon_squeeze_void_content
1 0.000 -0.001 0.500 80 12 ' '
2 0.500 -0.001 1.000 80 12 ' '
3 0.250 -0.012 0.754 178 72 ' '
4 0.750 -0.012 0.746 178 72 ' '
5 0.250 0.024 0.254 178 72 ' '
6 0.750 0.024 0.246 178 72 ' '
7 0.500 0.500 0.500 80 12 ' '
8 1.000 0.500 0.000 80 12 ' '
